data_2018569
loop_
_publ_author_name
'Arlin, Jean-Baptiste'
'Kennedy, Alan R.'

_publ_section_title
;
 Alkaline earth metal salts of 1-naphthoic acid
;
_journal_coeditor_code FN3109
_journal_issue 8
_journal_name_full 'Acta Crystallographica Section C'
_journal_page_first m213
_journal_page_last m218
_journal_paper_doi 10.1107/S0108270112030399
_journal_volume 68
_journal_year 2012
_chemical_formula_iupac '[Ba (C11 H7 O2)2 (H2 O)2]'
_chemical_formula_moiety 'C22 H18 Ba O6'
_chemical_formula_sum 'C22 H18 Ba O6'
_chemical_formula_weight 515.70
_chemical_name_systematic
;
<i>catena</i>-poly[[diaquabarium(II)]-bis(\m-1-naphthoato)-
\k^3^<i>O</i>,<i>O</i>':<i>O</i>;\k^3^<i>O</i>:<i>O</i>,<i>O</i>']
;
_space_group_IT_number 60
_symmetry_cell_setting orthorhombic
_symmetry_space_group_name_Hall '-P 2n 2ab'
_symmetry_space_group_name_H-M 'P b c n'
_atom_sites_solution_hydrogens geom
_atom_sites_solution_primary direct
_atom_sites_solution_secondary difmap
_audit_creation_method SHELXL97
_cell_angle_alpha 90.00
_cell_angle_beta 90.00
_cell_angle_gamma 90.00
_cell_formula_units_Z 4
_cell_length_a 20.464(3)
_cell_length_b 11.9699(15)
_cell_length_c 8.2812(10)
_cell_measurement_reflns_used 8174
_cell_measurement_temperature 150(2)
_cell_measurement_theta_max 32.89
_cell_measurement_theta_min 3.66
_cell_volume 2028.5(5)
_computing_cell_refinement 'SAINT (Bruker, 2007)'
_computing_data_collection 'APEX2 (Bruker, 2007)'
_computing_data_reduction 'SAINT (Bruker, 2007)'
_computing_molecular_graphics 'ORTEP-3 (Farrugia, 1997)'
_computing_publication_material 'SHELXL97 (Sheldrick, 2008)'
_computing_structure_refinement 'SHELXL97 (Sheldrick, 2008)'
_computing_structure_solution 'SHELXS97 (Sheldrick, 2008)'
_diffrn_ambient_temperature 150(2)
_diffrn_measured_fraction_theta_full 0.987
_diffrn_measured_fraction_theta_max 0.964
_diffrn_measurement_device_type 'Bruker SMART APEXII CCD area-detector'
_diffrn_measurement_method 'fine slice \w'
_diffrn_radiation_monochromator 'silicon 111'
_diffrn_radiation_source 'Daresbury SRS station 9.8'
_diffrn_radiation_type synchrotron
_diffrn_radiation_wavelength 0.82520
_diffrn_reflns_av_R_equivalents 0.1724
_diffrn_reflns_av_sigmaI/netI 0.0777
_diffrn_reflns_limit_h_max 26
_diffrn_reflns_limit_h_min -26
_diffrn_reflns_limit_k_max 15
_diffrn_reflns_limit_k_min -15
_diffrn_reflns_limit_l_max 10
_diffrn_reflns_limit_l_min -10
_diffrn_reflns_number 14467
_diffrn_reflns_theta_full 30.00
_diffrn_reflns_theta_max 33.00
_diffrn_reflns_theta_min 3.66
_diffrn_standards_decay_% 5
_diffrn_standards_number 0
_exptl_absorpt_coefficient_mu 1.993
_exptl_absorpt_correction_T_max 1.000
_exptl_absorpt_correction_T_min 0.673
_exptl_absorpt_correction_type multi-scan
_exptl_absorpt_process_details '(SADABS; Bruker, 2001)'
_exptl_crystal_colour colourless
_exptl_crystal_density_diffrn 1.689
_exptl_crystal_density_method 'not measured'
_exptl_crystal_description plate
_exptl_crystal_F_000 1016
_exptl_crystal_size_max 0.10
_exptl_crystal_size_mid 0.10
_exptl_crystal_size_min 0.005
_refine_diff_density_max 1.443
_refine_diff_density_min -1.455
_refine_ls_extinction_coef 0.0135(10)
_refine_ls_extinction_expression Fc^*^=kFc[1+0.001xFc^2^\l^3^/sin(2\q)]^-1/4^
_refine_ls_extinction_method 'SHELXL97 (Sheldrick, 2008)'
_refine_ls_goodness_of_fit_ref 1.141
_refine_ls_hydrogen_treatment mixed
_refine_ls_matrix_type full
_refine_ls_number_parameters 139
_refine_ls_number_reflns 2355
_refine_ls_number_restraints 3
_refine_ls_restrained_S_all 1.141
_refine_ls_R_factor_all 0.0429
_refine_ls_R_factor_gt 0.0414
_refine_ls_shift/su_max 0.003
_refine_ls_shift/su_mean 0.000
_refine_ls_structure_factor_coef Fsqd
_refine_ls_weighting_details 'calc w = 1/[\s^2^(Fo^2^)+(0.0549P)^2^+1.7007P] where P=(Fo^2^+2Fc^2^)/3'
_refine_ls_weighting_scheme calc
_refine_ls_wR_factor_gt 0.1243
_refine_ls_wR_factor_ref 0.1259
_reflns_number_gt 2196
_reflns_number_total 2355
_reflns_threshold_expression I>2\s(I)
_cod_data_source_file fn3109.cif
_cod_data_source_block BaNPH
_cod_original_cell_volume 2028.5(4)
_cod_database_code 2018569
_cod_database_fobs_code 2018569

loop_
_symmetry_equiv_pos_as_xyz
'x, y, z'
'-x+1/2, -y+1/2, z+1/2'
'-x, y, -z+1/2'
'x+1/2, -y+1/2, -z'
'-x, -y, -z'
'x-1/2, y-1/2, -z-1/2'
'x, -y, z-1/2'
'-x-1/2, y-1/2, z'

loop_
_atom_site_type_symbol
_atom_site_label
_atom_site_fract_x
_atom_site_fract_y
_atom_site_fract_z
_atom_site_U_iso_or_equiv
_atom_site_adp_type
_atom_site_calc_flag
_atom_site_refinement_flags
_atom_site_occupancy
_atom_site_symmetry_multiplicity
Ba Ba1 0.5000 1.058363(17) 0.2500 0.01293(18) Uani d S 1 2
O O1 0.55542(9) 0.89902(15) 0.0331(2) 0.0202(4) Uani d . 1 1
O O2 0.58514(11) 0.87800(18) 0.2876(3) 0.0227(5) Uani d . 1 1
O O1W 0.58616(10) 1.20076(18) 0.0948(2) 0.0259(5) Uani d D 1 1
H H1W 0.5914(16) 1.186(3) -0.0081(16) 0.039 Uiso d D 1 1
H H2W 0.6251(9) 1.225(3) 0.120(4) 0.039 Uiso d D 1 1
C C1 0.60220(12) 0.7246(2) 0.1049(3) 0.0150(5) Uani d . 1 1
C C2 0.56422(13) 0.6626(2) 0.0018(3) 0.0205(6) Uani d . 1 1
H H2 0.5252 0.6939 -0.0404 0.025 Uiso calc R 1 1
C C3 0.58220(15) 0.5532(2) -0.0425(4) 0.0253(6) Uani d . 1 1
H H3 0.5547 0.5107 -0.1117 0.030 Uiso calc R 1 1
C C4 0.63869(19) 0.5084(2) 0.0137(3) 0.0235(7) Uani d . 1 1
H H4 0.6506 0.4347 -0.0173 0.028 Uiso calc R 1 1
C C5 0.68027(13) 0.5699(2) 0.1178(3) 0.0182(6) Uani d . 1 1
C C6 0.66177(12) 0.67921(19) 0.1673(3) 0.0143(5) Uani d . 1 1
C C7 0.70534(16) 0.7392(3) 0.2701(3) 0.0176(6) Uani d . 1 1
H H7 0.6941 0.8123 0.3054 0.021 Uiso calc R 1 1
C C8 0.76338(14) 0.6921(2) 0.3186(4) 0.0237(6) Uani d . 1 1
H H8 0.7920 0.7336 0.3863 0.028 Uiso calc R 1 1
C C9 0.7814(2) 0.5833(4) 0.2697(4) 0.0252(7) Uani d . 1 1
H H9 0.8214 0.5514 0.3051 0.030 Uiso calc R 1 1
C C10 0.74053(14) 0.5246(2) 0.1709(3) 0.0236(6) Uani d . 1 1
H H10 0.7527 0.4517 0.1370 0.028 Uiso calc R 1 1
C C11 0.57986(12) 0.8419(2) 0.1458(3) 0.0159(5) Uani d . 1 1

loop_
_atom_site_aniso_label
_atom_site_aniso_U_11
_atom_site_aniso_U_22
_atom_site_aniso_U_33
_atom_site_aniso_U_12
_atom_site_aniso_U_13
_atom_site_aniso_U_23
Ba1 0.0188(2) 0.0109(2) 0.0090(3) 0.000 -0.00099(6) 0.000
O1 0.0285(10) 0.0176(9) 0.0144(9) 0.0065(7) -0.0021(7) 0.0025(7)
O2 0.0319(11) 0.0228(10) 0.0133(9) 0.0106(9) -0.0041(9) -0.0014(9)
O1W 0.0254(10) 0.0344(11) 0.0178(10) -0.0105(9) -0.0011(8) -0.0002(8)
C1 0.0181(12) 0.0165(11) 0.0103(11) 0.0019(9) 0.0013(9) 0.0011(9)
C2 0.0196(13) 0.0215(12) 0.0204(14) 0.0020(10) -0.0042(10) -0.0014(10)
C3 0.0312(16) 0.0218(14) 0.0228(16) -0.0038(11) -0.0026(13) -0.0073(10)
C4 0.0316(18) 0.0184(13) 0.0206(16) 0.0019(10) 0.0032(10) -0.0049(12)
C5 0.0222(13) 0.0179(12) 0.0145(14) 0.0024(9) 0.0037(10) 0.0016(9)
C6 0.0185(12) 0.0148(11) 0.0097(11) 0.0001(9) 0.0030(9) 0.0038(8)
C7 0.0178(15) 0.0219(15) 0.0132(12) -0.0032(12) 0.0021(10) 0.0028(10)
C8 0.0211(13) 0.0313(15) 0.0187(16) -0.0024(11) -0.0034(11) 0.0021(11)
C9 0.0177(18) 0.0361(17) 0.0219(16) 0.0075(17) 0.0008(11) 0.0067(13)
C10 0.0263(14) 0.0255(13) 0.0190(14) 0.0105(11) 0.0021(11) 0.0008(11)
C11 0.0171(11) 0.0183(12) 0.0124(13) 0.0013(9) -0.0001(10) 0.0017(9)

loop_
_atom_type_symbol
_atom_type_description
_atom_type_scat_dispersion_real
_atom_type_scat_dispersion_imag
_atom_type_scat_source
Ba Ba -0.1010 2.9760 'International Tables Vol C Tables 4.2.6.8 and 6.1.1.4'
O O 0.0106 0.0060 'International Tables Vol C Tables 4.2.6.8 and 6.1.1.4'
C C 0.0033 0.0016 'International Tables Vol C Tables 4.2.6.8 and 6.1.1.4'
H H 0.0000 0.0000 'International Tables Vol C Tables 4.2.6.8 and 6.1.1.4'

loop_
_geom_angle_atom_site_label_1
_geom_angle_atom_site_label_2
_geom_angle_atom_site_label_3
_geom_angle_site_symmetry_1
_geom_angle_site_symmetry_3
_geom_angle
O1 Ba1 O1 5_675 7_576 157.84(8)
O1 Ba1 O1W 5_675 . 75.15(6)
O1 Ba1 O1W 7_576 . 91.13(6)
O1 Ba1 O1W 5_675 3_655 91.13(6)
O1 Ba1 O1W 7_576 3_655 75.15(6)
O1W Ba1 O1W . 3_655 104.01(9)
O1 Ba1 O2 5_675 3_655 77.49(6)
O1 Ba1 O2 7_576 3_655 120.93(6)
O1W Ba1 O2 . 3_655 145.25(7)
O1W Ba1 O2 3_655 3_655 97.49(7)
O1 Ba1 O2 5_675 . 120.93(6)
O1 Ba1 O2 7_576 . 77.49(6)
O1W Ba1 O2 . . 97.49(7)
O1W Ba1 O2 3_655 . 145.25(7)
O2 Ba1 O2 3_655 . 78.69(10)
O1 Ba1 O1 5_675 . 75.07(6)
O1 Ba1 O1 7_576 . 120.96(6)
O1W Ba1 O1 . . 82.30(6)
O1W Ba1 O1 3_655 . 163.01(6)
O2 Ba1 O1 3_655 . 70.19(6)
O2 Ba1 O1 . . 46.03(6)
O1 Ba1 O1 5_675 3_655 120.96(6)
O1 Ba1 O1 7_576 3_655 75.07(6)
O1W Ba1 O1 . 3_655 163.01(6)
O1W Ba1 O1 3_655 3_655 82.30(6)
O2 Ba1 O1 3_655 3_655 46.03(6)
O2 Ba1 O1 . 3_655 70.19(6)
O1 Ba1 O1 . 3_655 96.17(8)
O1 Ba1 C11 5_675 3_655 100.17(6)
O1 Ba1 C11 7_576 3_655 97.84(6)
O1W Ba1 C11 . 3_655 162.56(7)
O1W Ba1 C11 3_655 3_655 92.77(6)
O2 Ba1 C11 3_655 3_655 23.10(6)
O2 Ba1 C11 . 3_655 70.16(7)
O1 Ba1 C11 . 3_655 80.26(6)
O1 Ba1 C11 3_655 3_655 23.29(6)
O1 Ba1 C11 5_675 . 97.84(6)
O1 Ba1 C11 7_576 . 100.17(6)
O1W Ba1 C11 . . 92.77(6)
O1W Ba1 C11 3_655 . 162.56(7)
O2 Ba1 C11 3_655 . 70.16(7)
O2 Ba1 C11 . . 23.10(6)
O1 Ba1 C11 . . 23.29(6)
O1 Ba1 C11 3_655 . 80.26(6)
C11 Ba1 C11 3_655 . 71.00(9)
O1 Ba1 Ba1 5_675 5_675 39.15(4)
O1 Ba1 Ba1 7_576 5_675 153.96(4)
O1W Ba1 Ba1 . 5_675 75.93(4)
O1W Ba1 Ba1 3_655 5_675 129.55(4)
O2 Ba1 Ba1 3_655 5_675 69.33(5)
O2 Ba1 Ba1 . 5_675 81.86(5)
O1 Ba1 Ba1 . 5_675 35.93(4)
O1 Ba1 Ba1 3_655 5_675 112.50(4)
C11 Ba1 Ba1 3_655 5_675 89.81(5)
C11 Ba1 Ba1 . 5_675 58.85(5)
O1 Ba1 Ba1 5_675 5_676 153.96(4)
O1 Ba1 Ba1 7_576 5_676 39.15(4)
O1W Ba1 Ba1 . 5_676 129.55(4)
O1W Ba1 Ba1 3_655 5_676 75.93(4)
O2 Ba1 Ba1 3_655 5_676 81.86(5)
O2 Ba1 Ba1 . 5_676 69.33(5)
O1 Ba1 Ba1 . 5_676 112.50(4)
O1 Ba1 Ba1 3_655 5_676 35.93(4)
C11 Ba1 Ba1 3_655 5_676 58.85(5)
C11 Ba1 Ba1 . 5_676 89.81(5)
Ba1 Ba1 Ba1 5_675 5_676 142.707(12)
C11 O1 Ba1 . 5_675 158.12(17)
C11 O1 Ba1 . . 93.10(16)
Ba1 O1 Ba1 5_675 . 104.93(6)
C11 O2 Ba1 . . 96.20(16)
Ba1 O1W H1W . . 114(2)
Ba1 O1W H2W . . 133(2)
H1W O1W H2W . . 101(2)
C2 C1 C6 . . 120.1(2)
C2 C1 C11 . . 118.0(2)
C6 C1 C11 . . 121.9(2)
C1 C2 C3 . . 121.1(2)
C1 C2 H2 . . 119.4
C3 C2 H2 . . 119.4
C4 C3 C2 . . 120.0(3)
C4 C3 H3 . . 120.0
C2 C3 H3 . . 120.0
C3 C4 C5 . . 121.0(2)
C3 C4 H4 . . 119.5
C5 C4 H4 . . 119.5
C10 C5 C4 . . 120.8(3)
C10 C5 C6 . . 119.6(3)
C4 C5 C6 . . 119.5(3)
C5 C6 C7 . . 117.9(2)
C5 C6 C1 . . 118.2(2)
C7 C6 C1 . . 123.8(2)
C8 C7 C6 . . 120.5(3)
C8 C7 H7 . . 119.7
C6 C7 H7 . . 119.7
C7 C8 C9 . . 121.3(3)
C7 C8 H8 . . 119.3
C9 C8 H8 . . 119.3
C10 C9 C8 . . 119.1(3)
C10 C9 H9 . . 120.5
C8 C9 H9 . . 120.5
C9 C10 C5 . . 121.5(3)
C9 C10 H10 . . 119.3
C5 C10 H10 . . 119.3
O2 C11 O1 . . 122.7(2)
O2 C11 C1 . . 120.1(2)
O1 C11 C1 . . 117.2(2)
O2 C11 Ba1 . . 60.70(14)
O1 C11 Ba1 . . 63.61(14)
C1 C11 Ba1 . . 165.96(16)

loop_
_geom_bond_atom_site_label_1
_geom_bond_atom_site_label_2
_geom_bond_site_symmetry_2
_geom_bond_distance
_geom_bond_publ_flag
Ba1 O1 5_675 2.6536(19) y
Ba1 O1 7_576 2.6536(19) y
Ba1 O1W . 2.769(2) y
Ba1 O1W 3_655 2.769(2) y
Ba1 O2 3_655 2.792(2) y
Ba1 O2 . 2.792(2) y
Ba1 O1 . 2.8551(18) y
Ba1 O1 3_655 2.8551(18) y
Ba1 C11 3_655 3.183(3) ?
Ba1 C11 . 3.183(3) ?
O1 C11 . 1.260(3) ?
O1 Ba1 5_675 2.6536(19) ?
O2 C11 . 1.256(3) ?
O1W H1W . 0.878(10) ?
O1W H2W . 0.872(10) ?
C1 C2 . 1.373(4) ?
C1 C6 . 1.431(3) ?
C1 C11 . 1.515(3) ?
C2 C3 . 1.409(3) ?
C2 H2 . 0.9500 ?
C3 C4 . 1.356(5) ?
C3 H3 . 0.9500 ?
C4 C5 . 1.418(4) ?
C4 H4 . 0.9500 ?
C5 C10 . 1.417(4) ?
C5 C6 . 1.422(3) ?
C6 C7 . 1.427(4) ?
C7 C8 . 1.375(4) ?
C7 H7 . 0.9500 ?
C8 C9 . 1.413(5) ?
C8 H8 . 0.9500 ?
C9 C10 . 1.365(5) ?
C9 H9 . 0.9500 ?
C10 H10 . 0.9500 ?

loop_
_geom_hbond_atom_site_label_D
_geom_hbond_atom_site_label_H
_geom_hbond_atom_site_label_A
_geom_hbond_site_symmetry_A
_geom_hbond_distance_DH
_geom_hbond_distance_HA
_geom_hbond_distance_DA
_geom_hbond_angle_DHA
O1W H1W O2 7_575 0.878(10) 1.860(13) 2.713(3) 163(3)

loop_
_geom_torsion_atom_site_label_1
_geom_torsion_atom_site_label_2
_geom_torsion_atom_site_label_3
_geom_torsion_atom_site_label_4
_geom_torsion_site_symmetry_1
_geom_torsion_site_symmetry_4
_geom_torsion
O1 Ba1 O1 C11 5_675 . -167.48(18)
O1 Ba1 O1 C11 7_576 . 29.24(17)
O1W Ba1 O1 C11 . . 115.91(15)
O1W Ba1 O1 C11 3_655 . -130.9(2)
O2 Ba1 O1 C11 3_655 . -85.66(16)
O2 Ba1 O1 C11 . . 7.66(14)
O1 Ba1 O1 C11 3_655 . -47.04(14)
C11 Ba1 O1 C11 3_655 . -64.11(17)
Ba1 Ba1 O1 C11 5_675 . -167.48(18)
Ba1 Ba1 O1 C11 5_676 . -13.84(16)
O1 Ba1 O1 Ba1 5_675 5_675 0.0
O1 Ba1 O1 Ba1 7_576 5_675 -163.28(5)
O1W Ba1 O1 Ba1 . 5_675 -76.61(7)
O1W Ba1 O1 Ba1 3_655 5_675 36.6(2)
O2 Ba1 O1 Ba1 3_655 5_675 81.82(7)
O2 Ba1 O1 Ba1 . 5_675 175.14(11)
O1 Ba1 O1 Ba1 3_655 5_675 120.44(8)
C11 Ba1 O1 Ba1 3_655 5_675 103.37(7)
C11 Ba1 O1 Ba1 . 5_675 167.48(18)
Ba1 Ba1 O1 Ba1 5_676 5_675 153.64(4)
O1 Ba1 O2 C11 5_675 . -2.24(19)
O1 Ba1 O2 C11 7_576 . -168.87(17)
O1W Ba1 O2 C11 . . -79.38(17)
O1W Ba1 O2 C11 3_655 . 152.44(16)
O2 Ba1 O2 C11 3_655 . 65.59(15)
O1 Ba1 O2 C11 . . -7.72(15)
O1 Ba1 O2 C11 3_655 . 112.70(17)
C11 Ba1 O2 C11 3_655 . 87.91(17)
Ba1 Ba1 O2 C11 5_675 . -4.84(16)
Ba1 Ba1 O2 C11 5_676 . 151.06(17)
C6 C1 C2 C3 . . 1.1(4)
C11 C1 C2 C3 . . 179.6(2)
C1 C2 C3 C4 . . -1.7(4)
C2 C3 C4 C5 . . 0.4(5)
C3 C4 C5 C10 . . -177.4(3)
C3 C4 C5 C6 . . 1.5(4)
C10 C5 C6 C7 . . -0.2(4)
C4 C5 C6 C7 . . -179.1(2)
C10 C5 C6 C1 . . 176.9(2)
C4 C5 C6 C1 . . -2.0(4)
C2 C1 C6 C5 . . 0.7(4)
C11 C1 C6 C5 . . -177.7(2)
C2 C1 C6 C7 . . 177.6(3)
C11 C1 C6 C7 . . -0.8(4)
C5 C6 C7 C8 . . 0.3(4)
C1 C6 C7 C8 . . -176.6(3)
C6 C7 C8 C9 . . -0.6(5)
C7 C8 C9 C10 . . 0.8(5)
C8 C9 C10 C5 . . -0.6(5)
C4 C5 C10 C9 . . 179.2(3)
C6 C5 C10 C9 . . 0.4(4)
Ba1 O2 C11 O1 . . 15.1(3)
Ba1 O2 C11 C1 . . -163.85(19)
Ba1 O1 C11 O2 5_675 . -160.5(3)
Ba1 O1 C11 O2 . . -14.7(3)
Ba1 O1 C11 C1 5_675 . 18.5(6)
Ba1 O1 C11 C1 . . 164.29(19)
Ba1 O1 C11 Ba1 5_675 . -145.8(5)
C2 C1 C11 O2 . . 139.5(3)
C6 C1 C11 O2 . . -42.0(4)
C2 C1 C11 O1 . . -39.5(3)
C6 C1 C11 O1 . . 139.0(2)
C2 C1 C11 Ba1 . . 50.2(8)
C6 C1 C11 Ba1 . . -131.3(6)
O1 Ba1 C11 O2 5_675 . 178.06(16)
O1 Ba1 C11 O2 7_576 . 11.03(17)
O1W Ba1 C11 O2 . . 102.68(17)
O1W Ba1 C11 O2 3_655 . -61.6(3)
O2 Ba1 C11 O2 3_655 . -108.33(17)
O1 Ba1 C11 O2 . . 165.9(3)
O1 Ba1 C11 O2 3_655 . -61.73(17)
C11 Ba1 C11 O2 3_655 . -83.83(17)
Ba1 Ba1 C11 O2 5_675 . 174.40(18)
Ba1 Ba1 C11 O2 5_676 . -26.92(16)
O1 Ba1 C11 O1 5_675 . 12.21(18)
O1 Ba1 C11 O1 7_576 . -154.82(15)
O1W Ba1 C11 O1 . . -63.18(15)
O1W Ba1 C11 O1 3_655 . 132.5(2)
O2 Ba1 C11 O1 3_655 . 85.82(16)
O2 Ba1 C11 O1 . . -165.9(3)
O1 Ba1 C11 O1 3_655 . 132.42(14)
C11 Ba1 C11 O1 3_655 . 110.32(17)
Ba1 Ba1 C11 O1 5_675 . 8.55(13)
Ba1 Ba1 C11 O1 5_676 . 167.23(14)
O1 Ba1 C11 C1 5_675 . -84.6(7)
O1 Ba1 C11 C1 7_576 . 108.4(7)
O1W Ba1 C11 C1 . . -160.0(7)
O1W Ba1 C11 C1 3_655 . 35.7(8)
O2 Ba1 C11 C1 3_655 . -11.0(7)
O2 Ba1 C11 C1 . . 97.3(7)
O1 Ba1 C11 C1 . . -96.8(7)
O1 Ba1 C11 C1 3_655 . 35.6(7)
C11 Ba1 C11 C1 3_655 . 13.5(7)
Ba1 Ba1 C11 C1 5_675 . -88.3(7)
Ba1 Ba1 C11 C1 5_676 . 70.4(7)
